data_2002259
loop_
_publ_author_name
'Mattausch, H'
'Mueller-Buschbaum, Hk'

_publ_section_title 'Zur Kenntnis von Ba2 Co O4'
_journal_name_full
;
Zeitschrift fuer Anorganische und Allgemeine Chemie
;
_journal_page_first 1
_journal_page_last 14
_journal_paper_doi 10.1002/zaac.19713860102
_journal_volume 386
_journal_year 1971
_chemical_formula_structural 'Ba2 Co O4'
_chemical_formula_sum 'Ba2 Co O4'
_chemical_name_systematic 'Dibarium cobalt(IV) oxide'
_space_group_IT_number 62
_symmetry_cell_setting orthorhombic
_symmetry_Int_Tables_number 62
_symmetry_space_group_name_Hall '-P 2ac 2n'
_symmetry_space_group_name_H-M 'P n m a'
_cell_angle_alpha 90
_cell_angle_beta 90
_cell_angle_gamma 90
_cell_formula_units_Z 4
_cell_length_a 7.65
_cell_length_b 5.85
_cell_length_c 10.337
_cell_volume 462.6
_refine_ls_R_factor_all 0.065
_cod_database_code 2002259

loop_
_symmetry_equiv_pos_as_xyz
x,y,z
1/2+x,1/2-y,1/2-z
-x,1/2+y,-z
1/2-x,-y,1/2+z
-x,-y,-z
1/2-x,1/2+y,1/2+z
x,1/2-y,z
1/2+x,y,1/2-z

loop_
_atom_site_label
_atom_site_type_symbol
_atom_site_symmetry_multiplicity
_atom_site_Wyckoff_symbol
_atom_site_fract_x
_atom_site_fract_y
_atom_site_fract_z
_atom_site_occupancy
_atom_site_attached_hydrogens
_atom_site_calc_flag
Ba1 Ba2+ 4 c 0.0052 0.25 0.1887 1. 0 d
Ba2 Ba2+ 4 c 0.8526 0.25 0.5829 1. 0 d
Co1 Co4+ 4 c 0.275 0.25 0.582 1. 0 d
O1 O2- 4 c 0.513 0.25 0.585 1. 0 d
O2 O2- 4 c 0.158 0.25 0.426 1. 0 d
O3 O2- 8 d 0.315 0. 0.153 1. 0 d

loop_
_atom_type_symbol
_atom_type_oxidation_number
Ba2+ 2.000
Co4+ 4.000
O2- -2.000
